data_7125727
loop_
_publ_author_name
'Zhang, Wei'
'Wang, Linqin'
'Guo, Yu'
'Zhang, Biaobiao'
'Leandri, Valentina'
'Xu, Bo'
'Li, Zhuofeng'
'Gardner, James M.'
'Sun, Licheng'
'Kloo, Lars'

_publ_section_title
;
 Single crystal structure and opto-electronic properties of oxidized
 Spiro-OMeTAD.
;
_journal_issue 10
_journal_name_full 'Chemical communications (Cambridge, England)'
_journal_page_first 1589
_journal_page_last 1592
_journal_paper_doi 10.1039/c9cc09270f
_journal_volume 56
_journal_year 2020
_chemical_formula_moiety 'C81 H68 N4 O8, 2(C F2 N O4 S2), 2(C F3), 2(F)'
_chemical_formula_sum 'C85 H68 F12 N6 O16 S4'
_chemical_formula_weight 1785.69
_chemical_name_common Spiro(TFSI)2
_chemical_name_systematic
'2,2',7,7'-Tetrakis[N,N-di(4-methoxyphenyl)amino]-9,9'-spirobifluorene bis(trifluoromethanesulfonyl)imide'
_chemical_properties_physical Air-sensitive,Light-sensitive
_space_group_crystal_system orthorhombic
_space_group_IT_number 70
_space_group_name_Hall '-F 2uv 2vw'
_space_group_name_H-M_alt 'F d d d :2'
_atom_sites_solution_hydrogens geom
_audit_creation_method SHELXL-2016/6
_audit_update_record
;
2019-11-11 deposited with the CCDC.	2020-01-03 downloaded from the CCDC.
;
_cell_angle_alpha 90
_cell_angle_beta 90
_cell_angle_gamma 90
_cell_formula_units_Z 8
_cell_length_a 20.677(4)
_cell_length_b 21.726(4)
_cell_length_c 36.877(7)
_cell_measurement_reflns_used 9226
_cell_measurement_temperature 293(2)
_cell_measurement_theta_max 74.61
_cell_measurement_theta_min 2.40
_cell_volume 16566(5)
_computing_cell_refinement 'Bruker SAINT'
_computing_data_collection 'Bruker APEX2'
_computing_data_reduction 'Bruker SAINT'
_computing_molecular_graphics 'Bruker SHELXTL'
_computing_publication_material 'Bruker SHELXTL'
_computing_structure_refinement 'SHELXL-2016/6 (Sheldrick, 2016)'
_computing_structure_solution 'SHELXT 2014/5 (Sheldrick, 2014)'
_diffrn_ambient_temperature 293(2)
_diffrn_measured_fraction_theta_full 0.996
_diffrn_measured_fraction_theta_max 0.996
_diffrn_measurement_device_type 'Bruker APEX-II CCD'
_diffrn_measurement_method '\f and \w scans'
_diffrn_radiation_type MoK\a
_diffrn_radiation_wavelength 0.71073
_diffrn_reflns_av_R_equivalents 0.1080
_diffrn_reflns_av_unetI/netI 0.0414
_diffrn_reflns_Laue_measured_fraction_full 0.996
_diffrn_reflns_Laue_measured_fraction_max 0.996
_diffrn_reflns_limit_h_max 25
_diffrn_reflns_limit_h_min -25
_diffrn_reflns_limit_k_max 27
_diffrn_reflns_limit_k_min -27
_diffrn_reflns_limit_l_max 45
_diffrn_reflns_limit_l_min -37
_diffrn_reflns_number 34241
_diffrn_reflns_point_group_measured_fraction_full 0.996
_diffrn_reflns_point_group_measured_fraction_max 0.996
_diffrn_reflns_theta_full 25.242
_diffrn_reflns_theta_max 26.387
_diffrn_reflns_theta_min 1.467
_exptl_absorpt_coefficient_mu 0.213
_exptl_absorpt_correction_type none
_exptl_crystal_colour greenish
_exptl_crystal_density_diffrn 1.432
_exptl_crystal_description block
_exptl_crystal_F_000 7360
_refine_diff_density_max 0.579
_refine_diff_density_min -0.660
_refine_diff_density_rms 0.080
_refine_ls_extinction_coef 0.00044(11)
_refine_ls_extinction_expression Fc^*^=kFc[1+0.001xFc^2^\l^3^/sin(2\q)]^-1/4^
_refine_ls_extinction_method 'SHELXL-2016/6 (Sheldrick 2016)'
_refine_ls_goodness_of_fit_ref 1.915
_refine_ls_hydrogen_treatment constr
_refine_ls_matrix_type full
_refine_ls_number_parameters 319
_refine_ls_number_reflns 4235
_refine_ls_number_restraints 3
_refine_ls_restrained_S_all 1.915
_refine_ls_R_factor_all 0.0736
_refine_ls_R_factor_gt 0.0697
_refine_ls_shift/su_max 0.001
_refine_ls_shift/su_mean 0.000
_refine_ls_structure_factor_coef Fsqd
_refine_ls_weighting_details 'w=1/[\s^2^(Fo^2^)+(0.1000P)^2^] where P=(Fo^2^+2Fc^2^)/3'
_refine_ls_weighting_scheme calc
_refine_ls_wR_factor_gt 0.2277
_refine_ls_wR_factor_ref 0.2323
_reflns_Friedel_coverage 0.000
_reflns_number_gt 3867
_reflns_number_total 4235
_reflns_threshold_expression 'I > 2\s(I)'
_cod_data_source_file c9cc09270f2.cif
_cod_data_source_block Fddd_a
_cod_depositor_comments 'Adding full bibliography for 7125727.cif.'
_cod_original_cell_volume 16566(6)
_cod_original_sg_symbol_H-M 'F d d d'
_cod_database_code 7125727
_shelx_shelxl_version_number 2016/6
_shelx_space_group_comment
;
The symmetry employed for this shelxl refinement is uniquely defined
by the following loop, which should always be used as a source of
symmetry information in preference to the above space-group names.
They are only intended as comments.
;

loop_
_space_group_symop_operation_xyz
'x, y, z'
'-x+3/4, -y+3/4, z'
'-x+3/4, y, -z+3/4'
'x, -y+3/4, -z+3/4'
'x, y+1/2, z+1/2'
'-x+3/4, -y+5/4, z+1/2'
'-x+3/4, y+1/2, -z+5/4'
'x, -y+5/4, -z+5/4'
'x+1/2, y, z+1/2'
'-x+5/4, -y+3/4, z+1/2'
'-x+5/4, y, -z+5/4'
'x+1/2, -y+3/4, -z+5/4'
'x+1/2, y+1/2, z'
'-x+5/4, -y+5/4, z'
'-x+5/4, y+1/2, -z+3/4'
'x+1/2, -y+5/4, -z+3/4'
'-x, -y, -z'
'x-3/4, y-3/4, -z'
'x-3/4, -y, z-3/4'
'-x, y-3/4, z-3/4'
'-x, -y+1/2, -z+1/2'
'x-3/4, y-1/4, -z+1/2'
'x-3/4, -y+1/2, z-1/4'
'-x, y-1/4, z-1/4'
'-x+1/2, -y, -z+1/2'
'x-1/4, y-3/4, -z+1/2'
'x-1/4, -y, z-1/4'
'-x+1/2, y-3/4, z-1/4'
'-x+1/2, -y+1/2, -z'
'x-1/4, y-1/4, -z'
'x-1/4, -y+1/2, z-3/4'
'-x+1/2, y-1/4, z-3/4'

loop_
_atom_site_label
_atom_site_type_symbol
_atom_site_fract_x
_atom_site_fract_y
_atom_site_fract_z
_atom_site_U_iso_or_equiv
_atom_site_adp_type
_atom_site_occupancy
_atom_site_site_symmetry_order
_atom_site_calc_flag
_atom_site_refinement_flags_posn
_atom_site_refinement_flags_adp
_atom_site_refinement_flags_occupancy
O003 O 1.00324(7) 0.74569(7) 0.68148(4) 0.0376(4) Uani 1 1 d . . .
O004 O 0.64788(8) 0.51409(7) 0.76782(5) 0.0470(5) Uani 1 1 d . . .
N005 N 0.80437(8) 0.72054(8) 0.78168(5) 0.0335(4) Uani 1 1 d . . .
C1 C 0.875000 0.875000 0.875000 0.0215(6) Uani 1 4 d S T P
C007 C 0.82827(8) 0.83740(7) 0.85200(4) 0.0227(4) Uani 1 1 d . . .
C008 C 0.76339(8) 0.85150(8) 0.86134(5) 0.0237(4) Uani 1 1 d . . .
C009 C 0.71241(9) 0.82060(9) 0.84412(5) 0.0270(4) Uani 1 1 d . . .
H009 H 0.669701 0.829543 0.850009 0.032 Uiso 1 1 calc R U .
C00A C 0.84292(9) 0.79542(8) 0.82546(5) 0.0264(4) Uani 1 1 d . . .
H00A H 0.885573 0.787745 0.818864 0.032 Uiso 1 1 calc R U .
C00B C 0.79109(9) 0.76409(8) 0.80839(5) 0.0284(4) Uani 1 1 d . . .
C00C C 0.85731(10) 0.72949(9) 0.75741(5) 0.0315(5) Uani 1 1 d . . .
C00D C 0.72661(9) 0.77679(9) 0.81832(5) 0.0299(4) Uani 1 1 d . . .
H00D H 0.693116 0.755233 0.807279 0.036 Uiso 1 1 calc R U .
C00E C 0.95497(10) 0.74397(10) 0.70656(5) 0.0316(4) Uani 1 1 d . . .
C00G C 0.76462(9) 0.66790(9) 0.77717(6) 0.0334(5) Uani 1 1 d . . .
C00H C 0.90100(11) 0.68171(9) 0.75120(6) 0.0359(5) Uani 1 1 d . . .
H00H H 0.897554 0.645111 0.764142 0.043 Uiso 1 1 calc R U .
C00I C 0.75146(11) 0.64520(10) 0.74267(6) 0.0386(5) Uani 1 1 d . . .
H00I H 0.768589 0.664782 0.722410 0.046 Uiso 1 1 calc R U .
C00J C 0.86353(10) 0.78466(10) 0.73887(6) 0.0346(5) Uani 1 1 d . . .
H00J H 0.834850 0.816701 0.743456 0.041 Uiso 1 1 calc R U .
C00K C 0.73945(10) 0.63762(10) 0.80738(6) 0.0369(5) Uani 1 1 d . . .
H00K H 0.748876 0.652035 0.830526 0.044 Uiso 1 1 calc R U .
C00L C 0.94944(10) 0.68901(10) 0.72574(6) 0.0360(5) Uani 1 1 d . . .
H00L H 0.978433 0.657124 0.721392 0.043 Uiso 1 1 calc R U .
C00M C 0.68697(10) 0.56472(9) 0.76861(7) 0.0384(5) Uani 1 1 d . . .
C00N C 0.91253(10) 0.79225(10) 0.71342(5) 0.0354(5) Uani 1 1 d . . .
H00N H 0.916877 0.829348 0.701071 0.042 Uiso 1 1 calc R U .
C00O C 0.70085(10) 0.58665(10) 0.80320(7) 0.0399(5) Uani 1 1 d . . .
H00O H 0.684014 0.566821 0.823458 0.048 Uiso 1 1 calc R U .
C00P C 0.71278(10) 0.59333(11) 0.73838(7) 0.0400(5) Uani 1 1 d . . .
H00P H 0.704314 0.577977 0.715318 0.048 Uiso 1 1 calc R U .
C00Q C 1.00882(14) 0.80014(13) 0.65998(7) 0.0503(6) Uani 1 1 d . . .
H00B H 1.044365 0.795802 0.643435 0.075 Uiso 1 1 calc R U .
H00C H 0.969563 0.806302 0.646567 0.075 Uiso 1 1 calc R U .
H00E H 1.016271 0.834892 0.675508 0.075 Uiso 1 1 calc R U .
C00R C 0.62980(13) 0.49120(12) 0.73303(9) 0.0549(7) Uani 1 1 d . . .
H00F H 0.602507 0.455796 0.735925 0.082 Uiso 1 1 calc R U .
H00G H 0.606818 0.522555 0.719975 0.082 Uiso 1 1 calc R U .
H00M H 0.667917 0.479835 0.719754 0.082 Uiso 1 1 calc R U .
S001 S 0.625000 0.44337(5) 0.625000 0.0677(4) Uani 1 2 d S T P
S002 S 0.75948(6) 0.47706(6) 0.60228(3) 0.0409(3) Uani 0.5 1 d . . P
F00S F 0.42114(17) 0.57480(18) 0.65760(9) 0.0635(9) Uani 0.5 1 d . . P
F00T F 0.45498(17) 0.5632(2) 0.60256(9) 0.0674(10) Uani 0.5 1 d . . P
F00U F 0.6451(2) 0.5467(2) 0.65902(10) 0.0688(10) Uani 0.5 1 d . . P
F00V F 0.52059(19) 0.59441(17) 0.64411(13) 0.0740(11) Uani 0.5 1 d . . P
F00W F 0.5975(2) 0.55179(17) 0.64901(10) 0.0668(9) Uani 0.5 1 d D . P
F2 F 0.7232(2) 0.5037(3) 0.63172(14) 0.0888(13) Uiso 0.5 1 d . . P
O00X O 0.81725(18) 0.44481(19) 0.61112(11) 0.0543(9) Uani 0.5 1 d . . P
N00Y N 0.7065(2) 0.4639(2) 0.63133(12) 0.0474(10) Uani 0.5 1 d . . P
O00Z O 0.73973(19) 0.4780(2) 0.56503(10) 0.0557(10) Uani 0.5 1 d . . P
O00F O 0.63169(12) 0.41452(12) 0.59144(7) 0.0772(7) Uani 1 1 d . . .
C2 C 0.5881(3) 0.5155(3) 0.62050(16) 0.0553(13) Uiso 0.5 1 d D . P
C3 C 0.4707(2) 0.5576(2) 0.63738(14) 0.0429(10) Uiso 0.5 1 d . . P

loop_
_atom_site_aniso_label
_atom_site_aniso_U_11
_atom_site_aniso_U_22
_atom_site_aniso_U_33
_atom_site_aniso_U_23
_atom_site_aniso_U_13
_atom_site_aniso_U_12
O003 0.0406(8) 0.0399(8) 0.0323(8) -0.0033(6) 0.0138(6) 0.0005(6)
O004 0.0407(8) 0.0307(8) 0.0695(12) -0.0032(7) 0.0019(8) -0.0138(7)
N005 0.0371(8) 0.0302(9) 0.0330(9) -0.0119(7) 0.0124(7) -0.0119(7)
C1 0.0253(15) 0.0207(15) 0.0185(14) 0.000 0.000 0.000
C007 0.0273(8) 0.0212(8) 0.0196(8) 0.0009(6) 0.0008(6) -0.0030(6)
C008 0.0277(9) 0.0222(8) 0.0213(8) 0.0012(7) 0.0018(6) -0.0011(6)
C009 0.0277(8) 0.0270(9) 0.0263(9) -0.0016(7) 0.0014(6) -0.0033(7)
C00A 0.0294(8) 0.0253(8) 0.0246(8) -0.0025(6) 0.0053(6) -0.0055(7)
C00B 0.0351(10) 0.0250(9) 0.0252(9) -0.0060(7) 0.0068(7) -0.0072(7)
C00C 0.0341(9) 0.0321(10) 0.0284(9) -0.0101(7) 0.0075(7) -0.0112(8)
C00D 0.0326(9) 0.0281(9) 0.0291(9) -0.0039(7) 0.0026(7) -0.0081(7)
C00E 0.0351(9) 0.0365(10) 0.0232(9) -0.0084(7) 0.0052(7) -0.0051(8)
C00G 0.0342(9) 0.0281(10) 0.0378(11) -0.0099(8) 0.0098(8) -0.0092(8)
C00H 0.0433(10) 0.0263(9) 0.0381(10) -0.0068(8) 0.0114(8) -0.0080(8)
C00I 0.0411(10) 0.0352(11) 0.0395(12) -0.0096(9) 0.0099(8) -0.0129(9)
C00J 0.0375(10) 0.0348(10) 0.0314(10) -0.0041(8) 0.0072(8) 0.0001(8)
C00K 0.0383(10) 0.0319(10) 0.0404(11) -0.0066(8) 0.0085(8) -0.0073(8)
C00L 0.0381(10) 0.0309(10) 0.0390(11) -0.0097(8) 0.0085(8) -0.0028(8)
C00M 0.0329(9) 0.0264(10) 0.0559(13) -0.0065(9) 0.0055(9) -0.0070(8)
C00N 0.0400(10) 0.0365(11) 0.0297(10) -0.0008(8) 0.0073(8) -0.0027(8)
C00O 0.0387(10) 0.0300(10) 0.0509(13) -0.0010(9) 0.0109(9) -0.0065(8)
C00P 0.0399(10) 0.0339(10) 0.0461(12) -0.0123(9) 0.0031(9) -0.0093(9)
C00Q 0.0622(15) 0.0505(14) 0.0381(13) 0.0083(10) 0.0230(11) 0.0068(11)
C00R 0.0507(13) 0.0339(12) 0.080(2) -0.0084(11) -0.0105(13) -0.0148(10)
S001 0.0972(9) 0.0446(6) 0.0613(7) 0.000 -0.0110(6) 0.000
S002 0.0410(6) 0.0468(6) 0.0349(6) 0.0087(4) -0.0054(4) 0.0026(4)
F00S 0.0608(18) 0.073(2) 0.057(2) -0.0167(16) 0.0038(14) 0.0199(17)
F00T 0.0590(19) 0.093(3) 0.0502(18) 0.0122(17) 0.0013(14) 0.0285(18)
F00U 0.076(2) 0.081(2) 0.0494(19) 0.0041(16) -0.0192(17) -0.032(2)
F00V 0.066(2) 0.0490(18) 0.106(3) -0.0107(19) -0.004(2) -0.0086(16)
F00W 0.091(3) 0.061(2) 0.0489(18) -0.0108(15) -0.0052(18) 0.0166(19)
O00X 0.0479(19) 0.064(2) 0.050(2) 0.0176(17) 0.0003(15) 0.0133(17)
N00Y 0.056(2) 0.040(2) 0.046(2) 0.0024(17) -0.0164(18) 0.0032(18)
O00Z 0.056(2) 0.072(3) 0.0393(19) 0.0017(17) -0.0066(15) -0.0010(18)
O00F 0.0811(16) 0.0629(14) 0.0877(18) -0.0099(12) 0.0080(13) 0.0150(12)

loop_
_atom_type_symbol
_atom_type_description
_atom_type_scat_dispersion_real
_atom_type_scat_dispersion_imag
_atom_type_scat_source
C C 0.0033 0.0016 'International Tables Vol C Tables 4.2.6.8 and 6.1.1.4'
H H 0.0000 0.0000 'International Tables Vol C Tables 4.2.6.8 and 6.1.1.4'
N N 0.0061 0.0033 'International Tables Vol C Tables 4.2.6.8 and 6.1.1.4'
O O 0.0106 0.0060 'International Tables Vol C Tables 4.2.6.8 and 6.1.1.4'
F F 0.0171 0.0103 'International Tables Vol C Tables 4.2.6.8 and 6.1.1.4'
S S 0.1246 0.1234 'International Tables Vol C Tables 4.2.6.8 and 6.1.1.4'

loop_
_geom_angle_atom_site_label_1
_geom_angle_atom_site_label_2
_geom_angle_atom_site_label_3
_geom_angle
_geom_angle_site_symmetry_1
_geom_angle_site_symmetry_3
C00E O003 C00Q 117.31(17) . .
C00M O004 C00R 117.1(2) . .
C00B N005 C00G 121.10(16) . .
C00B N005 C00C 120.14(15) . .
C00G N005 C00C 118.73(15) . .
C007 C1 C007 115.13(13) . 3_656
C007 C1 C007 112.32(12) . 2_665
C007 C1 C007 101.28(13) 3_656 2_665
C007 C1 C007 101.27(13) . 4_566
C007 C1 C007 112.31(12) 3_656 4_566
C007 C1 C007 115.14(13) 2_665 4_566
C00A C007 C008 121.71(16) . .
C00A C007 C1 127.88(14) . .
C008 C007 C1 110.41(13) . .
C009 C008 C007 119.84(15) . .
C009 C008 C008 131.24(10) . 4_566
C007 C008 C008 108.93(10) . 4_566
C00D C009 C008 118.93(17) . .
C00D C009 H009 120.5 . .
C008 C009 H009 120.5 . .
C007 C00A C00B 118.00(16) . .
C007 C00A H00A 121.0 . .
C00B C00A H00A 121.0 . .
N005 C00B C00D 120.20(17) . .
N005 C00B C00A 119.42(17) . .
C00D C00B C00A 120.38(17) . .
C00J C00C C00H 120.17(18) . .
C00J C00C N005 119.89(18) . .
C00H C00C N005 119.88(18) . .
C009 C00D C00B 121.08(17) . .
C009 C00D H00D 119.5 . .
C00B C00D H00D 119.5 . .
O003 C00E C00L 115.38(18) . .
O003 C00E C00N 124.43(19) . .
C00L C00E C00N 120.19(18) . .
C00I C00G C00K 119.35(19) . .
C00I C00G N005 120.44(19) . .
C00K C00G N005 120.19(18) . .
C00L C00H C00C 119.7(2) . .
C00L C00H H00H 120.2 . .
C00C C00H H00H 120.2 . .
C00P C00I C00G 120.3(2) . .
C00P C00I H00I 119.9 . .
C00G C00I H00I 119.9 . .
C00C C00J C00N 120.21(19) . .
C00C C00J H00J 119.9 . .
C00N C00J H00J 119.9 . .
C00O C00K C00G 120.5(2) . .
C00O C00K H00K 119.8 . .
C00G C00K H00K 119.8 . .
C00H C00L C00E 120.19(19) . .
C00H C00L H00L 119.9 . .
C00E C00L H00L 119.9 . .
O004 C00M C00P 125.0(2) . .
O004 C00M C00O 114.7(2) . .
C00P C00M C00O 120.35(18) . .
C00J C00N C00E 119.5(2) . .
C00J C00N H00N 120.2 . .
C00E C00N H00N 120.2 . .
C00K C00O C00M 119.9(2) . .
C00K C00O H00O 120.0 . .
C00M C00O H00O 120.0 . .
C00M C00P C00I 119.6(2) . .
C00M C00P H00P 120.2 . .
C00I C00P H00P 120.2 . .
O003 C00Q H00B 109.5 . .
O003 C00Q H00C 109.5 . .
H00B C00Q H00C 109.5 . .
O003 C00Q H00E 109.5 . .
H00B C00Q H00E 109.5 . .
H00C C00Q H00E 109.5 . .
O004 C00R H00F 109.5 . .
O004 C00R H00G 109.5 . .
H00F C00R H00G 109.5 . .
O004 C00R H00M 109.5 . .
H00F C00R H00M 109.5 . .
H00G C00R H00M 109.5 . .
O00F S001 O00F 126.6(2) . 11
O00F S001 C2 116.3(2) . 11
O00F S001 C2 111.2(2) 11 11
O00F S001 C2 111.2(2) . .
O00F S001 C2 116.3(2) 11 .
C2 S001 C2 52.9(4) 11 .
O00F S001 N00Y 97.86(19) . .
O00F S001 N00Y 95.23(18) 11 .
C2 S001 N00Y 49.0(2) 11 .
C2 S001 N00Y 101.7(2) . .
O00F S001 N00Y 95.23(18) . 11
O00F S001 N00Y 97.86(19) 11 11
C2 S001 N00Y 101.7(2) 11 11
C2 S001 N00Y 49.0(2) . 11
N00Y S001 N00Y 150.6(3) . 11
O00X S002 O00Z 117.8(3) . .
O00X S002 N00Y 110.0(2) . .
O00Z S002 N00Y 117.4(2) . .
O00X S002 C3 103.5(2) . 11
O00Z S002 C3 104.4(2) . 11
N00Y S002 C3 100.9(2) . 11
C2 F00W C2 60.4(4) . 11
S002 N00Y S001 129.0(3) . .
F2 C2 F00U 107.7(5) 11 11
F2 C2 F00W 108.0(5) 11 .
F00U C2 F00W 108.0(5) 11 .
F2 C2 S001 104.7(5) 11 .
F00U C2 S001 114.9(4) 11 .
F00W C2 S001 113.1(4) . .
F00S C3 F00T 109.2(4) . .
F00S C3 F00V 109.0(4) . .
F00T C3 F00V 108.3(5) . .
F00S C3 S002 109.0(3) . 11
F00T C3 S002 110.0(4) . 11
F00V C3 S002 111.2(4) . 11

loop_
_geom_bond_atom_site_label_1
_geom_bond_atom_site_label_2
_geom_bond_distance
_geom_bond_site_symmetry_2
O003 C00E 1.361(2) .
O003 C00Q 1.429(3) .
O004 C00M 1.365(2) .
O004 C00R 1.426(3) .
N005 C00B 1.393(2) .
N005 C00G 1.418(2) .
N005 C00C 1.427(2) .
C1 C007 1.5233(16) .
C1 C007 1.5233(16) 3_656
C1 C007 1.5233(17) 2_665
C1 C007 1.5233(16) 4_566
C007 C00A 1.372(2) .
C007 C008 1.419(2) .
C008 C009 1.402(2) .
C008 C008 1.434(3) 4_566
C009 C00D 1.377(3) .
C009 H009 0.9300 .
C00A C00B 1.417(2) .
C00A H00A 0.9300 .
C00B C00D 1.410(3) .
C00C C00J 1.386(3) .
C00C C00H 1.395(3) .
C00D H00D 0.9300 .
C00E C00L 1.392(3) .
C00E C00N 1.391(3) .
C00G C00I 1.391(3) .
C00G C00K 1.395(3) .
C00H C00L 1.382(3) .
C00H H00H 0.9300 .
C00I C00P 1.391(3) .
C00I H00I 0.9300 .
C00J C00N 1.391(3) .
C00J H00J 0.9300 .
C00K C00O 1.374(3) .
C00K H00K 0.9300 .
C00L H00L 0.9300 .
C00M C00P 1.384(3) .
C00M C00O 1.391(3) .
C00N H00N 0.9300 .
C00O H00O 0.9300 .
C00P H00P 0.9300 .
C00Q H00B 0.9600 .
C00Q H00C 0.9600 .
C00Q H00E 0.9600 .
C00R H00F 0.9600 .
C00R H00G 0.9600 .
C00R H00M 0.9600 .
S001 O00F 1.394(3) .
S001 O00F 1.394(3) 11
S001 C2 1.751(6) 11
S001 C2 1.751(6) .
S001 N00Y 1.759(5) .
S001 N00Y 1.759(5) 11
S002 O00X 1.423(4) .
S002 O00Z 1.433(4) .
S002 N00Y 1.559(5) .
S002 C3 1.836(5) 11
F00S C3 1.322(6) .
F00T C3 1.330(6) .
F00U C2 1.328(7) 11
F00V C3 1.329(6) .
F00W C2 1.328(6) .
F00W C2 1.707(7) 11
F2 C2 1.297(7) 11
